data_4334540
loop_
_publ_author_name
'Kartik Chandra Mondal'
'Prinson P. Samuel'
'Mykyta Tretiakov'
'Amit Pratap Singh'
'Herbert W. Roesky'
'A. Claudia St\"uckl'
'Benedikt Niep\"otter'
'Elena Carl'
'Hilke Wolf'
'Regine Herbst-Irmer'
'Dietmar Stalke'

_publ_contact_author_address
;University of G\"ottingen
Institut f\"ur Anorganische Chemie 
Tammannstra\&se 4
D-37077 G\"ottingen
Germany
;
_publ_contact_author_email bniepoe@gwdg.de
_publ_contact_author_fax '+49 551 393459''
_publ_contact_author_name 'Benedikt Niep\"otter'
_publ_contact_author_phone '+49 551 393073'
_publ_section_title
;
 Easy Access to Silicon(0) and Silicon(II) Compounds
;
_journal_name_full 'Inorganic Chemistry'
_journal_page_first 4736
_journal_page_last 4743
_journal_paper_doi 10.1021/ic400357p
_journal_volume 52
_journal_year 2013
_chemical_formula_sum 'C46 H70 N2 Si'
_chemical_formula_weight 679.13
_chemical_name_common 'Integration of bn_km_76'
_space_group_crystal_system triclinic
_space_group_IT_number 2
_space_group_name_Hall '-P 1'
_space_group_name_H-M_alt 'P -1'
_symmetry_space_group_name_Hall '-P 1'
_symmetry_space_group_name_H-M 'P -1'
_atom_sites_solution_hydrogens geom
_atom_sites_solution_primary direct
_atom_sites_solution_secondary difmap
_cell_angle_alpha 81.980(10)
_cell_angle_beta 89.870(10)
_cell_angle_gamma 72.49(2)
_cell_formula_units_Z 2
_cell_length_a 9.5220(10)
_cell_length_b 11.1770(10)
_cell_length_c 20.479(2)
_cell_measurement_reflns_used 9893
_cell_measurement_temperature 101.(2)
_cell_measurement_theta_max 28.6757
_cell_measurement_theta_min 2.2449
_cell_volume 2056.4(4)
_computing_cell_refinement 'SAINT V7.68A (Bruker AXS, 2009)'
_computing_data_collection 'APEX2 v2011.4-1'
_computing_data_reduction 'SAINT V7.68A (Bruker AXS, 2009)'
_computing_molecular_graphics 'XSHELL in SHELXTL-97'
_computing_publication_material 'XSHELL in SHELXTL-97'
_computing_structure_refinement 'SHELXL-97 (Sheldrick, 2008)'
_computing_structure_solution 'SHELXS-97 (Sheldrick, 2008)'
_diffrn_ambient_temperature 101.(2)
_diffrn_detector_area_resol_mean 16.6666
_diffrn_measured_fraction_theta_full 0.994
_diffrn_measured_fraction_theta_max 0.994
_diffrn_measurement_device_type 'Bruker Smart APEX II Ultra'
_diffrn_measurement_method 'omega scans'
_diffrn_radiation_monochromator mirror
_diffrn_radiation_type MoK\a
_diffrn_radiation_wavelength 0.71073
_diffrn_reflns_av_R_equivalents 0.0270
_diffrn_reflns_av_sigmaI/netI 0.0308
_diffrn_reflns_limit_h_max 12
_diffrn_reflns_limit_h_min -12
_diffrn_reflns_limit_k_max 15
_diffrn_reflns_limit_k_min -14
_diffrn_reflns_limit_l_max 27
_diffrn_reflns_limit_l_min -27
_diffrn_reflns_number 34670
_diffrn_reflns_theta_full 28.69
_diffrn_reflns_theta_max 28.69
_diffrn_reflns_theta_min 1.93
_diffrn_source_type 'rotating anode (TXS)'
_exptl_absorpt_coefficient_mu 0.090
_exptl_absorpt_correction_T_max 0.99
_exptl_absorpt_correction_T_min 0.90
_exptl_absorpt_correction_type multi-scan
_exptl_absorpt_process_details 'SADABS V2008/1 (Bruker AXS)'
_exptl_crystal_colour blue
_exptl_crystal_density_diffrn 1.097
_exptl_crystal_description block
_exptl_crystal_F_000 748
_exptl_crystal_size_max 0.130
_exptl_crystal_size_mid 0.110
_exptl_crystal_size_min 0.080
_refine_diff_density_max 0.378
_refine_diff_density_min -0.226
_refine_ls_extinction_method none
_refine_ls_goodness_of_fit_ref 1.019
_refine_ls_hydrogen_treatment constr
_refine_ls_matrix_type full
_refine_ls_number_parameters 454
_refine_ls_number_reflns 10550
_refine_ls_number_restraints 0
_refine_ls_restrained_S_all 1.019
_refine_ls_R_factor_all 0.0569
_refine_ls_R_factor_gt 0.0421
_refine_ls_shift/su_max 0.000
_refine_ls_shift/su_mean 0.000
_refine_ls_structure_factor_coef Fsqd
_refine_ls_weighting_details 'calc w=1/[\s^2^(Fo^2^)+(0.0527P)^2^+0.6877P] where P=(Fo^2^+2Fc^2^)/3'
_refine_ls_weighting_scheme calc
_refine_ls_wR_factor_gt 0.1043
_refine_ls_wR_factor_ref 0.1119
_reflns_number_gt 8451
_reflns_number_total 10550
_reflns_threshold_expression >2sigma(I)
_cod_data_source_file ic400357p_si_001_1.cif
_cod_data_source_block I
_cod_original_cell_volume 2056.4(3)
_cod_database_code 4334540

loop_
_space_group_symop_operation_xyz
'x, y, z'
'-x, -y, -z'

loop_
_atom_site_type_symbol
_atom_site_label
_atom_site_fract_x
_atom_site_fract_y
_atom_site_fract_z
_atom_site_U_iso_or_equiv
_atom_site_adp_type
_atom_site_calc_flag
_atom_site_refinement_flags
_atom_site_occupancy
Si Si1 0.26867(4) 0.20564(3) 0.243106(15) 0.01652(8) Uani d . 1
N N1 0.11447(11) 0.31385(9) 0.34284(5) 0.01562(19) Uani d . 1
C C1 0.19650(12) 0.19790(11) 0.32652(5) 0.0149(2) Uani d . 1
N N2 0.42364(11) 0.05876(9) 0.15566(5) 0.01603(19) Uani d . 1
C C2 0.16964(12) 0.09619(11) 0.37907(5) 0.0155(2) Uani d . 1
C C3 0.02952(13) 0.16889(11) 0.41216(6) 0.0195(2) Uani d . 1
H H3A -0.0591 0.1567 0.3924 0.023 Uiso calc R 1
H H3B 0.0356 0.1372 0.46 0.023 Uiso calc R 1
C C4 0.02013(13) 0.30943(11) 0.40091(6) 0.0189(2) Uani d . 1
C C5 0.12368(13) 0.43300(11) 0.30930(6) 0.0180(2) Uani d . 1
C C7 0.02728(15) 0.62221(13) 0.23088(7) 0.0272(3) Uani d . 1
H H7 -0.0411 0.6706 0.1963 0.033 Uiso calc R 1
C C6 0.02212(14) 0.50129(12) 0.25684(6) 0.0205(2) Uani d . 1
C C8 0.12897(17) 0.67311(13) 0.25417(7) 0.0313(3) Uani d . 1
H H8 0.1272 0.757 0.237 0.038 Uiso calc R 1
C C9 0.23336(16) 0.60238(13) 0.30244(7) 0.0290(3) Uani d . 1
H H9 0.3056 0.6369 0.3169 0.035 Uiso calc R 1
C C10 0.23433(14) 0.48085(12) 0.33022(6) 0.0223(3) Uani d . 1
C C11 0.14177(13) -0.01451(11) 0.34978(6) 0.0169(2) Uani d . 1
H H11A 0.0496 0.0176 0.3219 0.02 Uiso calc R 1
H H11B 0.2236 -0.0493 0.3212 0.02 Uiso calc R 1
C C12 0.12923(14) -0.12060(12) 0.40321(6) 0.0206(2) Uani d . 1
H H12A 0.0409 -0.0883 0.4288 0.025 Uiso calc R 1
H H12B 0.1164 -0.1912 0.382 0.025 Uiso calc R 1
C C13 0.26548(14) -0.17018(12) 0.45009(6) 0.0218(3) Uani d . 1
H H13A 0.2514 -0.2356 0.4851 0.026 Uiso calc R 1
H H13B 0.3526 -0.2101 0.4254 0.026 Uiso calc R 1
C C15 0.30353(13) 0.04555(11) 0.42899(5) 0.0174(2) Uani d . 1
H H15A 0.3942 0.0155 0.4045 0.021 Uiso calc R 1
H H15B 0.3126 0.1162 0.4512 0.021 Uiso calc R 1
C C14 0.29264(14) -0.06253(12) 0.48143(6) 0.0214(2) Uani d . 1
H H14A 0.3853 -0.0955 0.509 0.026 Uiso calc R 1
H H14B 0.211 -0.0298 0.5105 0.026 Uiso calc R 1
C C16 -0.13793(14) 0.39401(13) 0.38540(7) 0.0262(3) Uani d . 1
H H16A -0.1388 0.4823 0.3738 0.039 Uiso calc R 1
H H16B -0.1969 0.3866 0.4242 0.039 Uiso calc R 1
H H16C -0.1798 0.3675 0.3482 0.039 Uiso calc R 1
C C18 -0.08373(14) 0.44646(12) 0.22451(6) 0.0225(3) Uani d . 1
H H18 -0.0722 0.3597 0.2487 0.027 Uiso calc R 1
C C17 0.07893(16) 0.35223(13) 0.46028(6) 0.0259(3) Uani d . 1
H H17A 0.1804 0.2988 0.4719 0.039 Uiso calc R 1
H H17B 0.0169 0.3444 0.4979 0.039 Uiso calc R 1
H H17C 0.0772 0.4408 0.449 0.039 Uiso calc R 1
C C19 -0.04692(17) 0.43459(14) 0.15215(6) 0.0313(3) Uani d . 1
H H19A -0.1094 0.3912 0.1335 0.047 Uiso calc R 1
H H19B 0.0569 0.3857 0.1499 0.047 Uiso calc R 1
H H19C -0.0648 0.5193 0.1269 0.047 Uiso calc R 1
C C20 -0.24603(15) 0.52589(14) 0.22597(7) 0.0296(3) Uani d . 1
H H20A -0.2614 0.6091 0.1994 0.044 Uiso calc R 1
H H20B -0.2714 0.537 0.2716 0.044 Uiso calc R 1
H H20C -0.3089 0.4823 0.2079 0.044 Uiso calc R 1
C C21 0.36189(15) 0.40136(13) 0.37719(7) 0.0263(3) Uani d . 1
H H21 0.3408 0.321 0.3952 0.032 Uiso calc R 1
C C22 0.3851(2) 0.46655(16) 0.43575(8) 0.0408(4) Uani d . 1
H H22A 0.4158 0.5412 0.4196 0.061 Uiso calc R 1
H H22B 0.4615 0.4072 0.4664 0.061 Uiso calc R 1
H H22C 0.2926 0.4929 0.4586 0.061 Uiso calc R 1
C C23 0.50328(16) 0.36667(15) 0.33887(9) 0.0364(3) Uani d . 1
H H23A 0.4866 0.3284 0.3005 0.055 Uiso calc R 1
H H23B 0.5828 0.3061 0.3676 0.055 Uiso calc R 1
H H23C 0.531 0.4434 0.324 0.055 Uiso calc R 1
C C24 0.41176(12) 0.06410(11) 0.22206(5) 0.0152(2) Uani d . 1
C C25 0.55343(12) -0.02883(11) 0.25693(5) 0.0164(2) Uani d . 1
C C26 0.65367(13) -0.07076(12) 0.19950(6) 0.0204(2) Uani d . 1
H H26A 0.7266 -0.0234 0.1936 0.024 Uiso calc R 1
H H26B 0.7075 -0.1625 0.209 0.024 Uiso calc R 1
C C27 0.55457(13) -0.04283(12) 0.13711(6) 0.0191(2) Uani d . 1
C C28 0.31441(13) 0.13971(11) 0.10683(5) 0.0170(2) Uani d . 1
C C29 0.18644(13) 0.10784(12) 0.09316(6) 0.0184(2) Uani d . 1
C C30 0.08788(14) 0.18444(13) 0.04275(6) 0.0236(3) Uani d . 1
H H30 0.0016 0.1636 0.0326 0.028 Uiso calc R 1
C C31 0.11344(15) 0.28971(13) 0.00739(6) 0.0271(3) Uani d . 1
H H31 0.047 0.3389 -0.0278 0.033 Uiso calc R 1
C C32 0.23587(16) 0.32321(13) 0.02328(6) 0.0262(3) Uani d . 1
H H32 0.2514 0.3971 -0.0006 0.031 Uiso calc R 1
C C34 0.62400(13) 0.04074(12) 0.30088(6) 0.0199(2) Uani d . 1
H H34A 0.6494 0.1103 0.2728 0.024 Uiso calc R 1
H H34B 0.5512 0.0791 0.3325 0.024 Uiso calc R 1
C C35 0.76237(14) -0.04684(14) 0.33908(6) 0.0264(3) Uani d . 1
H H35A 0.8387 -0.0797 0.3077 0.032 Uiso calc R 1
H H35B 0.8014 0.0017 0.3675 0.032 Uiso calc R 1
C C36 0.72999(15) -0.15750(14) 0.38170(6) 0.0286(3) Uani d . 1
H H36A 0.6608 -0.1254 0.4159 0.034 Uiso calc R 1
H H36B 0.8224 -0.2151 0.4042 0.034 Uiso calc R 1
C C37 0.66288(14) -0.23035(13) 0.33972(6) 0.0257(3) Uani d . 1
H H37A 0.6363 -0.2981 0.3687 0.031 Uiso calc R 1
H H37B 0.7369 -0.2711 0.3092 0.031 Uiso calc R 1
C C38 0.52533(13) -0.14351(12) 0.29975(6) 0.0192(2) Uani d . 1
H H38A 0.4466 -0.1125 0.3305 0.023 Uiso calc R 1
H H38B 0.4899 -0.1933 0.2708 0.023 Uiso calc R 1
C C39 0.50808(15) -0.15627(12) 0.12253(6) 0.0246(3) Uani d . 1
H H39A 0.4352 -0.1293 0.0855 0.037 Uiso calc R 1
H H39B 0.4647 -0.1898 0.1617 0.037 Uiso calc R 1
H H39C 0.5945 -0.2224 0.1111 0.037 Uiso calc R 1
C C40 0.63005(14) 0.00237(13) 0.07694(6) 0.0249(3) Uani d . 1
H H40A 0.7096 -0.0692 0.0651 0.037 Uiso calc R 1
H H40B 0.671 0.0685 0.0873 0.037 Uiso calc R 1
H H40C 0.558 0.0368 0.0398 0.037 Uiso calc R 1
C C41 0.14364(14) -0.00005(12) 0.13322(6) 0.0213(2) Uani d . 1
H H41 0.2259 -0.0476 0.1661 0.026 Uiso calc R 1
C C42 0.11644(17) -0.09286(14) 0.08983(7) 0.0303(3) Uani d . 1
H H42A 0.0289 -0.0501 0.0608 0.045 Uiso calc R 1
H H42B 0.1008 -0.1658 0.1179 0.045 Uiso calc R 1
H H42C 0.2022 -0.1219 0.0631 0.045 Uiso calc R 1
C C43 0.00452(14) 0.05415(14) 0.17092(6) 0.0265(3) Uani d . 1
H H43A 0.0216 0.1144 0.1981 0.04 Uiso calc R 1
H H43B -0.0184 -0.0151 0.1994 0.04 Uiso calc R 1
H H43C -0.0784 0.0977 0.1394 0.04 Uiso calc R 1
C C44 0.46008(15) 0.30257(13) 0.09276(6) 0.0250(3) Uani d . 1
H H44 0.5239 0.2398 0.1285 0.03 Uiso calc R 1
C C45 0.55714(17) 0.32260(15) 0.03448(7) 0.0332(3) Uani d . 1
H H45A 0.5975 0.2428 0.0167 0.05 Uiso calc R 1
H H45B 0.6382 0.3503 0.0498 0.05 Uiso calc R 1
H H45C 0.4975 0.3875 -0.0001 0.05 Uiso calc R 1
C C46 0.39562(18) 0.42896(14) 0.11959(7) 0.0326(3) Uani d . 1
H H46A 0.4761 0.4577 0.1345 0.049 Uiso calc R 1
H H46B 0.3339 0.417 0.1568 0.049 Uiso calc R 1
H H46C 0.3358 0.4927 0.0846 0.049 Uiso calc R 1
C C33 0.33730(14) 0.25133(12) 0.07346(6) 0.0209(2) Uani d . 1

loop_
_atom_site_aniso_label
_atom_site_aniso_U_11
_atom_site_aniso_U_22
_atom_site_aniso_U_33
_atom_site_aniso_U_12
_atom_site_aniso_U_13
_atom_site_aniso_U_23
Si1 0.01981(16) 0.01663(16) 0.01127(14) -0.00288(12) 0.00294(11) -0.00185(11)
N1 0.0189(5) 0.0149(5) 0.0116(4) -0.0031(4) 0.0030(4) -0.0019(4)
C1 0.0162(5) 0.0151(5) 0.0125(5) -0.0036(4) -0.0006(4) -0.0022(4)
N2 0.0178(5) 0.0178(5) 0.0112(4) -0.0028(4) 0.0016(3) -0.0034(4)
C2 0.0179(5) 0.0153(5) 0.0121(5) -0.0033(4) 0.0026(4) -0.0016(4)
C3 0.0212(6) 0.0190(6) 0.0157(5) -0.0030(5) 0.0063(4) -0.0007(4)
C4 0.0223(6) 0.0188(6) 0.0125(5) -0.0020(5) 0.0054(4) -0.0020(4)
C5 0.0229(6) 0.0143(5) 0.0155(5) -0.0032(4) 0.0046(4) -0.0031(4)
C7 0.0327(7) 0.0199(6) 0.0230(6) -0.0015(5) 0.0038(5) 0.0025(5)
C6 0.0236(6) 0.0183(6) 0.0166(5) -0.0017(5) 0.0046(5) -0.0025(4)
C8 0.0426(8) 0.0166(6) 0.0332(7) -0.0087(6) 0.0065(6) 0.0009(5)
C9 0.0354(7) 0.0222(7) 0.0328(7) -0.0123(6) 0.0048(6) -0.0071(6)
C10 0.0273(6) 0.0179(6) 0.0219(6) -0.0059(5) 0.0038(5) -0.0060(5)
C11 0.0180(5) 0.0178(6) 0.0146(5) -0.0052(4) 0.0008(4) -0.0023(4)
C12 0.0240(6) 0.0189(6) 0.0194(6) -0.0076(5) 0.0031(5) -0.0017(5)
C13 0.0258(6) 0.0176(6) 0.0194(6) -0.0048(5) 0.0025(5) 0.0017(5)
C15 0.0202(5) 0.0183(6) 0.0128(5) -0.0042(4) 0.0004(4) -0.0024(4)
C14 0.0252(6) 0.0217(6) 0.0149(5) -0.0048(5) -0.0008(5) 0.0002(5)
C16 0.0240(6) 0.0238(7) 0.0239(6) 0.0010(5) 0.0078(5) 0.0011(5)
C18 0.0258(6) 0.0207(6) 0.0170(6) -0.0022(5) -0.0023(5) -0.0004(5)
C17 0.0362(7) 0.0228(6) 0.0159(6) -0.0032(5) 0.0035(5) -0.0065(5)
C19 0.0384(8) 0.0313(8) 0.0169(6) -0.0007(6) -0.0027(5) -0.0013(5)
C20 0.0265(7) 0.0292(7) 0.0272(7) -0.0012(5) -0.0044(5) -0.0004(6)
C21 0.0292(7) 0.0222(6) 0.0293(7) -0.0093(5) -0.0043(5) -0.0062(5)
C22 0.0499(10) 0.0365(9) 0.0392(9) -0.0150(7) -0.0132(7) -0.0120(7)
C23 0.0262(7) 0.0322(8) 0.0538(10) -0.0114(6) -0.0003(7) -0.0106(7)
C24 0.0182(5) 0.0164(5) 0.0116(5) -0.0059(4) 0.0009(4) -0.0023(4)
C25 0.0164(5) 0.0196(6) 0.0125(5) -0.0037(4) 0.0014(4) -0.0038(4)
C26 0.0180(5) 0.0257(6) 0.0147(5) -0.0019(5) 0.0021(4) -0.0044(5)
C27 0.0190(6) 0.0216(6) 0.0141(5) -0.0014(5) 0.0025(4) -0.0050(4)
C28 0.0213(6) 0.0183(6) 0.0100(5) -0.0032(4) 0.0017(4) -0.0032(4)
C29 0.0221(6) 0.0207(6) 0.0119(5) -0.0047(5) 0.0015(4) -0.0040(4)
C30 0.0242(6) 0.0297(7) 0.0153(5) -0.0053(5) -0.0020(5) -0.0041(5)
C31 0.0326(7) 0.0286(7) 0.0138(6) -0.0015(6) -0.0024(5) 0.0008(5)
C32 0.0372(7) 0.0223(6) 0.0163(6) -0.0068(5) 0.0038(5) 0.0014(5)
C34 0.0198(6) 0.0253(6) 0.0157(5) -0.0073(5) 0.0006(4) -0.0054(5)
C35 0.0203(6) 0.0397(8) 0.0181(6) -0.0067(5) -0.0022(5) -0.0060(5)
C36 0.0235(6) 0.0385(8) 0.0170(6) -0.0010(6) -0.0032(5) -0.0005(5)
C37 0.0259(6) 0.0249(7) 0.0191(6) 0.0010(5) 0.0016(5) 0.0017(5)
C38 0.0205(6) 0.0193(6) 0.0158(5) -0.0030(5) 0.0012(4) -0.0023(4)
C39 0.0287(7) 0.0223(6) 0.0207(6) -0.0024(5) -0.0003(5) -0.0083(5)
C40 0.0258(6) 0.0311(7) 0.0153(6) -0.0039(5) 0.0062(5) -0.0054(5)
C41 0.0235(6) 0.0247(6) 0.0163(5) -0.0092(5) -0.0021(4) -0.0009(5)
C42 0.0394(8) 0.0316(7) 0.0250(7) -0.0177(6) -0.0018(6) -0.0052(6)
C43 0.0235(6) 0.0372(8) 0.0200(6) -0.0124(6) 0.0006(5) -0.0011(5)
C44 0.0329(7) 0.0254(7) 0.0196(6) -0.0140(5) 0.0052(5) -0.0022(5)
C45 0.0426(8) 0.0346(8) 0.0276(7) -0.0198(7) 0.0122(6) -0.0041(6)
C46 0.0493(9) 0.0280(7) 0.0260(7) -0.0192(7) 0.0086(6) -0.0058(6)
C33 0.0273(6) 0.0218(6) 0.0137(5) -0.0074(5) 0.0045(5) -0.0036(5)

loop_
_atom_type_symbol
_atom_type_description
_atom_type_scat_dispersion_real
_atom_type_scat_dispersion_imag
_atom_type_scat_source
C C 0.0033 0.0016 'International Tables Vol C Tables 4.2.6.8 and 6.1.1.4'
H H 0.0000 0.0000 'International Tables Vol C Tables 4.2.6.8 and 6.1.1.4'
N N 0.0061 0.0033 'International Tables Vol C Tables 4.2.6.8 and 6.1.1.4'
Si Si 0.0817 0.0704 'International Tables Vol C Tables 4.2.6.8 and 6.1.1.4'

loop_
_geom_angle_atom_site_label_1
_geom_angle_atom_site_label_2
_geom_angle_atom_site_label_3
_geom_angle
C1 Si1 C24 118.16(5)
C1 N1 C5 123.19(9)
C1 N1 C4 116.04(9)
C5 N1 C4 120.67(9)
N1 C1 C2 106.65(9)
N1 C1 Si1 114.34(8)
C2 C1 Si1 137.15(8)
C24 N2 C28 122.92(9)
C24 N2 C27 115.25(9)
C28 N2 C27 121.74(9)
C1 C2 C11 113.08(9)
C1 C2 C3 103.44(9)
C11 C2 C3 109.87(9)
C1 C2 C15 109.19(9)
C11 C2 C15 109.92(9)
C3 C2 C15 111.21(9)
C4 C3 C2 107.44(9)
N1 C4 C16 111.94(10)
N1 C4 C3 100.90(9)
C16 C4 C3 111.55(11)
N1 C4 C17 111.86(10)
C16 C4 C17 107.43(10)
C3 C4 C17 113.19(10)
C10 C5 C6 120.86(11)
C10 C5 N1 118.72(11)
C6 C5 N1 120.42(11)
C8 C7 C6 121.72(13)
C7 C6 C5 117.57(12)
C7 C6 C18 118.75(11)
C5 C6 C18 123.54(11)
C7 C8 C9 120.09(12)
C8 C9 C10 120.90(13)
C9 C10 C5 118.55(12)
C9 C10 C21 118.63(12)
C5 C10 C21 122.59(11)
C12 C11 C2 112.26(9)
C13 C12 C11 111.83(10)
C14 C13 C12 110.72(10)
C14 C15 C2 113.64(10)
C13 C14 C15 111.36(10)
C6 C18 C20 113.36(11)
C6 C18 C19 110.70(11)
C20 C18 C19 107.95(11)
C10 C21 C23 109.32(12)
C10 C21 C22 113.60(12)
C23 C21 C22 109.85(12)
N2 C24 C25 107.34(9)
N2 C24 Si1 114.52(8)
C25 C24 Si1 134.91(8)
C24 C25 C38 112.52(9)
C24 C25 C34 109.67(9)
C38 C25 C34 109.00(9)
C24 C25 C26 103.82(9)
C38 C25 C26 111.16(10)
C34 C25 C26 110.60(9)
C27 C26 C25 107.48(9)
N2 C27 C40 113.08(10)
N2 C27 C39 110.16(10)
C40 C27 C39 108.34(10)
N2 C27 C26 100.62(9)
C40 C27 C26 110.96(10)
C39 C27 C26 113.63(11)
C29 C28 C33 120.61(11)
C29 C28 N2 120.19(10)
C33 C28 N2 119.19(11)
C30 C29 C28 118.39(11)
C30 C29 C41 117.78(11)
C28 C29 C41 123.69(11)
C31 C30 C29 121.33(12)
C30 C31 C32 119.69(12)
C31 C32 C33 121.60(12)
C35 C34 C25 112.64(10)
C36 C35 C34 111.14(11)
C35 C36 C37 110.60(11)
C36 C37 C38 111.76(11)
C37 C38 C25 112.98(10)
C29 C41 C42 112.17(10)
C29 C41 C43 109.64(11)
C42 C41 C43 109.58(11)
C33 C44 C46 110.55(11)
C33 C44 C45 112.28(11)
C46 C44 C45 108.96(11)
C32 C33 C28 118.18(12)
C32 C33 C44 118.13(11)
C28 C33 C44 123.52(11)

loop_
_geom_bond_atom_site_label_1
_geom_bond_atom_site_label_2
_geom_bond_distance
Si1 C1 1.8404(11)
Si1 C24 1.8535(12)
N1 C1 1.3827(15)
N1 C5 1.4380(15)
N1 C4 1.4931(14)
C1 C2 1.5324(15)
N2 C24 1.3724(14)
N2 C28 1.4444(15)
N2 C27 1.5014(15)
C2 C11 1.5384(16)
C2 C3 1.5481(16)
C2 C15 1.5495(16)
C3 C4 1.5308(17)
C4 C16 1.5238(17)
C4 C17 1.5321(18)
C5 C10 1.4088(18)
C5 C6 1.4154(17)
C7 C8 1.378(2)
C7 C6 1.3968(18)
C6 C18 1.5224(18)
C8 C9 1.380(2)
C9 C10 1.3949(18)
C10 C21 1.5190(19)
C11 C12 1.5297(16)
C12 C13 1.5285(17)
C13 C14 1.5265(18)
C15 C14 1.5284(16)
C18 C20 1.5359(18)
C18 C19 1.5366(17)
C21 C23 1.531(2)
C21 C22 1.536(2)
C24 C25 1.5371(16)
C25 C38 1.5413(16)
C25 C34 1.5423(16)
C25 C26 1.5470(15)
C26 C27 1.5288(17)
C27 C40 1.5269(17)
C27 C39 1.5286(18)
C28 C29 1.4074(17)
C28 C33 1.4128(17)
C29 C30 1.3978(17)
C29 C41 1.5203(17)
C30 C31 1.3791(19)
C31 C32 1.380(2)
C32 C33 1.3933(18)
C34 C35 1.5236(18)
C35 C36 1.521(2)
C36 C37 1.524(2)
C37 C38 1.5316(17)
C41 C42 1.5338(18)
C41 C43 1.5365(18)
C44 C33 1.5228(18)
C44 C46 1.5387(19)
C44 C45 1.5408(18)
